data_7212992
loop_
_publ_author_name
'Sawada, Tsuyoshi'
'Wakabayashi, Masaki'
'Takeo, Hiromi'
'Miyazawa, Akira'
'Tashiro, Masashi'
'Thiemann, Thies'
'Mataka, Shuntaro'

_publ_section_title
;
 Novel, strained 10b,10c-dihydropyrenes bearing bulky TMSCH2 groups at the
 internal positions
;
_journal_issue 4
_journal_name_full 'Journal of the Chemical Society, Perkin Transactions 1'
_journal_page_first 403
_journal_paper_doi 10.1039/a809561b
_journal_year 1999
_chemical_formula_moiety 'C32 H48 Si2'
_chemical_formula_sum 'C32 H48 Si2'
_chemical_formula_weight 488.88
_chemical_melting_point 156.5(5)
_chemical_name_common 'dihydropyrene 9a'
_chemical_name_systematic
; 
2,7-di-tert-butyl-10b,10c-bis(trimethylsilylmethyl)-trans-10b,10c-dihydropyrene
;
_space_group_IT_number 2
_symmetry_cell_setting triclinic
_symmetry_space_group_name_Hall '-P 1'
_symmetry_space_group_name_H-M 'P -1'
_atom_sites_solution_hydrogens geom
_atom_sites_solution_primary direct
_atom_sites_solution_secondary difmap
_audit_creation_method SHELXL
_cell_angle_alpha 115.500(10)
_cell_angle_beta 97.540(10)
_cell_angle_gamma 89.190(10)
_cell_formula_units_Z 1
_cell_length_a 9.5370(10)
_cell_length_b 9.828(2)
_cell_length_c 9.0900(10)
_cell_measurement_reflns_used 25
_cell_measurement_temperature 293(2)
_cell_measurement_theta_max 43
_cell_measurement_theta_min 16
_cell_volume 761.5(2)
_computing_cell_refinement 'CAD4 Enraf-Nonius software'
_computing_data_collection 'CAD4 Enraf-Nonius software'
_computing_data_reduction 'MolEN  Enraf-Nonius software'
_computing_molecular_graphics 'Xtal_GX (Hall & Boulay, 1995)'
_computing_publication_material 'SHELXL-93 (Sheldrick, 1993)'
_computing_structure_refinement 'SHELXL-93 (Sheldrick, 1993)'
_computing_structure_solution
;SIR92 (Altomare, Burla, Camalli, Cascarano, Giacovazzo,
Guagliardi & Polidori, 1994) 
;
_diffrn_ambient_temperature 293(2)
_diffrn_measurement_device Enraf_Nonius_CAD4
_diffrn_measurement_method \w/2\q
_diffrn_radiation_monochromator graphite
_diffrn_radiation_source 'fine-focus sealed tube'
_diffrn_radiation_type CuK\a
_diffrn_radiation_wavelength 1.54184
_diffrn_reflns_av_R_equivalents 0.0753
_diffrn_reflns_av_sigmaI/netI 0.0334
_diffrn_reflns_limit_h_max 11
_diffrn_reflns_limit_h_min -11
_diffrn_reflns_limit_k_max 0
_diffrn_reflns_limit_k_min -11
_diffrn_reflns_limit_l_max 10
_diffrn_reflns_limit_l_min -9
_diffrn_reflns_number 2760
_diffrn_reflns_theta_max 64.94
_diffrn_reflns_theta_min 4.68
_diffrn_standards_decay_% 1.0
_diffrn_standards_interval_time 120
_diffrn_standards_number 3
_exptl_absorpt_coefficient_mu 1.162
_exptl_absorpt_correction_T_max 0.9681
_exptl_absorpt_correction_T_min 0.9455
_exptl_absorpt_correction_type empirical
_exptl_crystal_colour 'deep brown'
_exptl_crystal_density_diffrn 1.066
_exptl_crystal_density_method 'not measured'
_exptl_crystal_description prisms
_exptl_crystal_F_000 268
_exptl_crystal_size_max 0.20
_exptl_crystal_size_mid 0.15
_exptl_crystal_size_min 0.10
_refine_diff_density_max .302
_refine_diff_density_min -.427
_refine_diff_density_rms .048
_refine_ls_extinction_method none
_refine_ls_goodness_of_fit_all 1.032
_refine_ls_goodness_of_fit_obs 1.051
_refine_ls_hydrogen_treatment riding
_refine_ls_matrix_type full
_refine_ls_number_parameters 154
_refine_ls_number_reflns 2592
_refine_ls_number_restraints 0
_refine_ls_restrained_S_all 1.032
_refine_ls_restrained_S_obs 1.051
_refine_ls_R_factor_all 0.0590
_refine_ls_R_factor_obs 0.0454
_refine_ls_shift/esd_max -0.001
_refine_ls_shift/esd_mean 0.000
_refine_ls_structure_factor_coef Fsqd
_refine_ls_weighting_details 'w=1/[s^2^(Fo^2^)+( 0.0594P)^2^+0.5201P] where P=(Fo^2^+2Fc^2^)/3'
_refine_ls_weighting_scheme calc
_refine_ls_wR_factor_all 0.1265
_refine_ls_wR_factor_obs 0.1171
_reflns_number_observed 2165
_reflns_number_total 2592
_reflns_observed_criterion >2sigma(I)
_cod_data_source_file 809561bsup1.cif
_cod_data_source_block 9a
_cod_depositor_comments
;
The following automatic conversions were performed:

'_chemical_melting_point' value '156-157' was changed to '156.5(5)' -
the average value was taken and precision was estimated.

Automatic conversion script
Id: cif_fix_values 1891 2012-01-12 08:04:46Z andrius 

The following automatic conversions were performed:

'_refine_ls_weighting_scheme' value 'calc w=1/[s^2^(Fo^2^)+(
0.0594P)^2^+0.5201P] where P=(Fo^2^+2Fc^2^)/3' was changed to 'calc'.
New tag '_refine_ls_weighting_details' was created. The value of the
new tag was set to 'w=1/[s^2^(Fo^2^)+( 0.0594P)^2^+0.5201P] where
P=(Fo^2^+2Fc^2^)/3'.

Automatic conversion script
Id: cif_fix_values 3143 2015-03-26 13:38:13Z robertas 
;
_cod_original_sg_symbol_H-M P-1
_cod_database_code 7212992

loop_
_symmetry_equiv_pos_as_xyz
'x, y, z'
'-x, -y, -z'

loop_
_atom_site_aniso_label
_atom_site_aniso_U_11
_atom_site_aniso_U_22
_atom_site_aniso_U_33
_atom_site_aniso_U_23
_atom_site_aniso_U_13
_atom_site_aniso_U_12
C01 0.0274(11) 0.0310(11) 0.0274(10) 0.0102(9) 0.0069(8) 0.0056(8)
C02 0.0313(11) 0.0273(11) 0.0277(10) 0.0082(8) 0.0036(8) 0.0071(8)
C03 0.0354(12) 0.0200(10) 0.0315(11) 0.0082(8) 0.0006(9) 0.0013(8)
C03A 0.0302(11) 0.0219(10) 0.0268(10) 0.0120(8) 0.0024(8) 0.0020(8)
C09 0.0323(11) 0.0231(10) 0.0346(11) 0.0126(9) 0.0034(9) -0.0033(8)
C10B 0.0262(10) 0.0197(9) 0.0229(10) 0.0088(8) 0.0042(8) 0.0045(8)
C10 0.0245(10) 0.0301(11) 0.0326(11) 0.0131(9) 0.0051(8) -0.0011(8)
C10A 0.0232(10) 0.0281(10) 0.0229(9) 0.0105(8) 0.0023(8) 0.0022(8)
C11 0.0372(13) 0.0288(11) 0.0416(13) 0.0050(10) 0.0086(10) 0.0108(9)
C12 0.064(2) 0.0425(14) 0.055(2) 0.0150(12) 0.0037(14) 0.0291(13)
C13 0.066(2) 0.0398(14) 0.0381(14) 0.0045(11) 0.0123(12) 0.0165(12)
C14 0.047(2) 0.045(2) 0.098(2) 0.000(2) 0.031(2) 0.0146(13)
C19 0.0294(11) 0.0260(10) 0.0237(10) 0.0103(8) 0.0057(8) 0.0028(8)
C20 0.103(3) 0.044(2) 0.060(2) 0.0342(14) -0.015(2) -0.003(2)
C21 0.042(2) 0.095(2) 0.044(2) 0.027(2) 0.0021(12) 0.0231(15)
C22 0.0410(14) 0.065(2) 0.0322(12) 0.0222(12) -0.0009(10) 0.0030(12)
Si01 0.0335(3) 0.0329(3) 0.0297(3) 0.0157(2) -0.0009(2) 0.0048(2)

loop_
_atom_site_label
_atom_site_type_symbol
_atom_site_fract_x
_atom_site_fract_y
_atom_site_fract_z
_atom_site_U_iso_or_equiv
_atom_site_thermal_displace_type
_atom_site_occupancy
_atom_site_calc_flag
_atom_site_refinement_flags
C01 C 0.2654(2) 0.8390(2) 0.8693(2) 0.0292(5) Uani 1 d .
H01 H 0.3544(2) 0.8530(2) 0.8453(2) 0.038 Uiso 1 calc R
C02 C 0.2142(2) 0.6917(2) 0.8225(3) 0.0302(5) Uani 1 d .
C03 C 0.0766(2) 0.6689(2) 0.8507(3) 0.0304(5) Uani 1 d .
H03 H 0.0409(2) 0.5705(2) 0.8141(3) 0.040 Uiso 1 calc R
C03A C -0.0078(2) 0.7864(2) 0.9303(2) 0.0259(4) Uani 1 d .
C09 C 0.1490(2) 1.2339(2) 1.0521(3) 0.0300(5) Uani 1 d .
H09 H 0.1869(2) 1.3312(2) 1.0870(3) 0.039 Uiso 1 calc R
C10B C 0.0556(2) 0.9467(2) 1.0136(2) 0.0230(4) Uani 1 d .
C10 C 0.2336(2) 1.1121(2) 0.9837(3) 0.0291(5) Uani 1 d .
H10 H 0.3218(2) 1.1290(2) 0.9599(3) 0.038 Uiso 1 calc R
C10A C 0.1902(2) 0.9653(2) 0.9497(2) 0.0250(4) Uani 1 d .
C11 C 0.2995(2) 0.5528(2) 0.7342(3) 0.0393(6) Uani 1 d .
C12 C 0.3109(3) 0.4552(3) 0.8282(3) 0.0569(8) Uani 1 d .
H12A H 0.2177(3) 0.4260(3) 0.8365(3) 0.074 Uiso 1 calc R
H12B H 0.3612(3) 0.5117(3) 0.9366(3) 0.074 Uiso 1 calc R
H12C H 0.3610(3) 0.3666(3) 0.7706(3) 0.074 Uiso 1 calc R
C13 C 0.2242(3) 0.4604(3) 0.5595(3) 0.0520(7) Uani 1 d .
H13A H 0.1296(3) 0.4321(3) 0.5642(3) 0.068 Uiso 1 calc R
H13B H 0.2750(3) 0.3713(3) 0.5059(3) 0.068 Uiso 1 calc R
H13C H 0.2208(3) 0.5199(3) 0.4987(3) 0.068 Uiso 1 calc R
C14 C 0.4494(3) 0.5966(3) 0.7239(5) 0.0721(10) Uani 1 d .
H14A H 0.4979(3) 0.6548(3) 0.8329(5) 0.094 Uiso 1 calc R
H14B H 0.4452(3) 0.6557(3) 0.6625(5) 0.094 Uiso 1 calc R
H14C H 0.4994(3) 0.5070(3) 0.6698(5) 0.094 Uiso 1 calc R
C19 C 0.0929(2) 0.9927(2) 1.2029(2) 0.0264(4) Uani 1 d .
H19A H 0.0031(2) 0.9935(2) 1.2426(2) 0.034 Uiso 1 calc R
H19B H 0.1288(2) 1.0968(2) 1.2520(2) 0.034 Uiso 1 calc R
C20 C 0.1486(4) 0.6994(3) 1.2509(4) 0.0672(9) Uani 1 d .
H20A H 0.0530(4) 0.7029(3) 1.2742(4) 0.087 Uiso 1 calc R
H20B H 0.2072(4) 0.6608(3) 1.3172(4) 0.087 Uiso 1 calc R
H20C H 0.1512(4) 0.6347(3) 1.1366(4) 0.087 Uiso 1 calc R
C21 C 0.4006(3) 0.8913(4) 1.2553(3) 0.0619(8) Uani 1 d .
H21A H 0.4032(3) 0.8322(4) 1.1398(3) 0.080 Uiso 1 calc R
H21B H 0.4590(3) 0.8478(4) 1.3168(3) 0.080 Uiso 1 calc R
H21C H 0.4353(3) 0.9926(4) 1.2868(3) 0.080 Uiso 1 calc R
C22 C 0.2167(3) 1.0099(3) 1.5244(3) 0.0463(6) Uani 1 d .
H22A H 0.1220(3) 1.0131(3) 1.5504(3) 0.060 Uiso 1 calc R
H22B H 0.2524(3) 1.1106(3) 1.5545(3) 0.060 Uiso 1 calc R
H22C H 0.2761(3) 0.9658(3) 1.5844(3) 0.060 Uiso 1 calc R
Si01 Si 0.21600(6) 0.89386(7) 1.29894(7) 0.0318(2) Uani 1 d .

loop_
_atom_type_symbol
_atom_type_description
_atom_type_scat_dispersion_real
_atom_type_scat_dispersion_imag
_atom_type_scat_source
C C .0181 .0091 'International Tables Vol C Tables 4.2.6.8 and 6.1.1.4'
H H .0000 .0000 'International Tables Vol C Tables 4.2.6.8 and 6.1.1.4'
Si Si .2541 .3302 'International Tables Vol C Tables 4.2.6.8 and 6.1.1.4'

loop_
_geom_angle_atom_site_label_1
_geom_angle_atom_site_label_2
_geom_angle_atom_site_label_3
_geom_angle
_geom_angle_site_symmetry_1
_geom_angle_site_symmetry_3
C10A C01 C02 123.3(2) . .
C01 C02 C03 118.7(2) . .
C01 C02 C11 122.6(2) . .
C03 C02 C11 118.6(2) . .
C03A C03 C02 122.9(2) . .
C03 C03A C09 123.7(2) . 2_577
C03 C03A C10B 119.3(2) . .
C09 C03A C10B 116.8(2) 2_577 .
C10 C09 C03A 121.7(2) . 2_577
C03A C10B C10A 113.2(2) . .
C03A C10B C10B 108.8(2) . 2_577
C10A C10B C10B 109.0(2) . 2_577
C03A C10B C19 108.5(2) . .
C10A C10B C19 108.0(2) . .
C10B C10B C19 109.4(2) 2_577 .
C09 C10 C10A 122.0(2) . .
C01 C10A C10 124.0(2) . .
C01 C10A C10B 119.1(2) . .
C10 C10A C10B 116.8(2) . .
C14 C11 C13 108.6(2) . .
C14 C11 C12 107.8(2) . .
C13 C11 C12 109.3(2) . .
C14 C11 C02 112.1(2) . .
C13 C11 C02 109.4(2) . .
C12 C11 C02 109.6(2) . .
C10B C19 Si01 125.93(14) . .
C21 Si01 C22 107.79(12) . .
C21 Si01 C20 110.6(2) . .
C22 Si01 C20 106.93(14) . .
C21 Si01 C19 114.23(12) . .
C22 Si01 C19 103.55(10) . .
C20 Si01 C19 113.07(12) . .

loop_
_geom_bond_atom_site_label_1
_geom_bond_atom_site_label_2
_geom_bond_distance
_geom_bond_site_symmetry_2
C01 C10A 1.386(3) .
C01 C02 1.396(3) .
C02 C03 1.409(3) .
C02 C11 1.538(3) .
C03 C03A 1.383(3) .
C03A C09 1.404(3) 2_577
C03A C10B 1.517(3) .
C09 C10 1.390(3) .
C09 C03A 1.404(3) 2_577
C10B C10A 1.520(3) .
C10B C10B 1.551(4) 2_577
C10B C19 1.571(3) .
C10 C10A 1.396(3) .
C11 C14 1.525(4) .
C11 C13 1.530(3) .
C11 C12 1.530(4) .
C19 Si01 1.874(2) .
C20 Si01 1.870(3) .
C21 Si01 1.852(3) .
C22 Si01 1.867(2) .

loop_
_geom_torsion_atom_site_label_1
_geom_torsion_atom_site_label_2
_geom_torsion_atom_site_label_3
_geom_torsion_atom_site_label_4
_geom_torsion
_geom_torsion_site_symmetry_1
_geom_torsion_site_symmetry_4
C10A C01 C02 C03 3.2(3) . .
C10A C01 C02 C11 -179.6(2) . .
C01 C02 C03 C03A -3.4(3) . .
C11 C02 C03 C03A 179.4(2) . .
C02 C03 C03A C09 174.7(2) . 2_577
C02 C03 C03A C10B -9.3(3) . .
C03 C03A C10B C10A 20.3(2) . .
C09 C03A C10B C10A -163.4(2) 2_577 .
C03 C03A C10B C10B 141.6(2) . 2_577
C09 C03A C10B C10B -42.1(3) 2_577 2_577
C03 C03A C10B C19 -99.5(2) . .
C09 C03A C10B C19 76.8(2) 2_577 .
C03A C09 C10 C10A -9.0(3) 2_577 .
C02 C01 C10A C10 -173.8(2) . .
C02 C01 C10A C10B 9.5(3) . .
C09 C10 C10A C01 174.4(2) . .
C09 C10 C10A C10B -8.8(3) . .
C03A C10B C10A C01 -20.4(2) . .
C10B C10B C10A C01 -141.6(2) 2_577 .
C19 C10B C10A C01 99.7(2) . .
C03A C10B C10A C10 162.6(2) . .
C10B C10B C10A C10 41.4(3) 2_577 .
C19 C10B C10A C10 -77.3(2) . .
C01 C02 C11 C14 6.8(3) . .
C03 C02 C11 C14 -176.0(2) . .
C01 C02 C11 C13 -113.7(2) . .
C03 C02 C11 C13 63.5(3) . .
C01 C02 C11 C12 126.5(2) . .
C03 C02 C11 C12 -56.4(3) . .
C03A C10B C19 Si01 58.8(2) . .
C10A C10B C19 Si01 -64.2(2) . .
C10B C10B C19 Si01 177.3(2) 2_577 .
C10B C19 Si01 C21 61.0(2) . .
C10B C19 Si01 C22 178.0(2) . .
C10B C19 Si01 C20 -66.7(2) . .
